data_7062517
loop_
_publ_author_name
'Wu, Dong-En'
'Guo, Qing-Hui'

_publ_section_title
;
 Evaluating the isomeric effects of donors on the structures and
 photophysical properties of donor--acceptor--\p bridge--donor
 (D1--A--\p--D2) prototype fluorophores
;
_journal_issue 28
_journal_name_full 'New Journal of Chemistry'
_journal_page_first 13409
_journal_page_last 13421
_journal_paper_doi 10.1039/D3NJ01845H
_journal_volume 47
_journal_year 2023
_chemical_formula_moiety 'C29 H20 N2 O'
_chemical_formula_sum 'C29 H20 N2 O'
_chemical_formula_weight 412.47
_space_group_crystal_system monoclinic
_space_group_IT_number 14
_space_group_name_Hall '-P 2yn'
_space_group_name_H-M_alt 'P 1 21/n 1'
_atom_sites_solution_hydrogens geom
_audit_block_doi 10.5517/ccdc.csd.cc2dy90p
_audit_creation_method SHELXL-2018/3
_audit_update_record
;
2022-12-24 deposited with the CCDC.	2023-06-07 downloaded from the CCDC.
;
_cell_angle_alpha 90
_cell_angle_beta 91.533(2)
_cell_angle_gamma 90
_cell_formula_units_Z 4
_cell_length_a 9.6109(5)
_cell_length_b 10.0070(4)
_cell_length_c 23.2959(11)
_cell_measurement_reflns_used 4728
_cell_measurement_temperature 296(2)
_cell_measurement_theta_max 26.60
_cell_measurement_theta_min 2.31
_cell_volume 2239.71(18)
_computing_cell_refinement 'Bruker SAINT'
_computing_data_collection 'Bruker APEX3'
_computing_data_reduction 'Bruker SAINT'
_computing_molecular_graphics 'Bruker SHELXTL'
_computing_publication_material 'Bruker SHELXTL'
_computing_structure_refinement 'SHELXL-2018/3 (Sheldrick, 2018)'
_computing_structure_solution 'SHELXT 2014/5 (Sheldrick, 2014)'
_diffrn_ambient_temperature 296(2)
_diffrn_detector_area_resol_mean 10.42
_diffrn_measured_fraction_theta_full 0.992
_diffrn_measured_fraction_theta_max 0.989
_diffrn_measurement_device_type 'Bruker D8 QUEST PHOTON 100'
_diffrn_measurement_method '\f and \w scans'
_diffrn_radiation_type MoK\a
_diffrn_radiation_wavelength 0.71073
_diffrn_reflns_av_R_equivalents 0.0481
_diffrn_reflns_av_unetI/netI 0.0700
_diffrn_reflns_Laue_measured_fraction_full 0.992
_diffrn_reflns_Laue_measured_fraction_max 0.989
_diffrn_reflns_limit_h_max 11
_diffrn_reflns_limit_h_min -12
_diffrn_reflns_limit_k_max 10
_diffrn_reflns_limit_k_min -12
_diffrn_reflns_limit_l_max 30
_diffrn_reflns_limit_l_min -30
_diffrn_reflns_number 17698
_diffrn_reflns_point_group_measured_fraction_full 0.992
_diffrn_reflns_point_group_measured_fraction_max 0.989
_diffrn_reflns_theta_full 25.242
_diffrn_reflns_theta_max 27.475
_diffrn_reflns_theta_min 2.271
_diffrn_source.source 'Ius 2.0'
_diffrn_source.type microfocus

_exptl_absorpt_coefficient_mu 0.075
_exptl_absorpt_correction_T_max 0.7456
_exptl_absorpt_correction_T_min 0.6589
_exptl_absorpt_correction_type multi-scan
_exptl_absorpt_process_details sadabs
_exptl_crystal_colour yellow
_exptl_crystal_density_diffrn 1.223
_exptl_crystal_description block
_exptl_crystal_F_000 864
_exptl_crystal_size_max 0.160
_exptl_crystal_size_mid 0.150
_exptl_crystal_size_min 0.120
_refine_diff_density_max 0.214
_refine_diff_density_min -0.138
_refine_diff_density_rms 0.030
_refine_ls_extinction_coef 0.012(2)
_refine_ls_extinction_expression Fc^*^=kFc[1+0.001xFc^2^\l^3^/sin(2\q)]^-1/4^
_refine_ls_extinction_method 'SHELXL-2018/3 (Sheldrick 2018)'
_refine_ls_goodness_of_fit_ref 1.019
_refine_ls_hydrogen_treatment constr
_refine_ls_matrix_type full
_refine_ls_number_parameters 291
_refine_ls_number_reflns 5072
_refine_ls_number_restraints 0
_refine_ls_restrained_S_all 1.019
_refine_ls_R_factor_all 0.1455
_refine_ls_R_factor_gt 0.0598
_refine_ls_shift/su_max 0.000
_refine_ls_shift/su_mean 0.000
_refine_ls_structure_factor_coef Fsqd
_refine_ls_weighting_details 'w=1/[\s^2^(Fo^2^)+(0.0597P)^2^+0.3787P] where P=(Fo^2^+2Fc^2^)/3'
_refine_ls_weighting_scheme calc
_refine_ls_wR_factor_gt 0.1270
_refine_ls_wR_factor_ref 0.1531
_reflns_Friedel_coverage 0.000
_reflns_number_gt 2594
_reflns_number_total 5072
_reflns_threshold_expression 'I > 2\s(I)'
_cod_data_source_file d3nj01845h2.cif
_cod_data_source_block 2021102510_a
_cod_depositor_comments 'Adding full bibliography for 7062514--7062517.cif.'
_cod_original_sg_symbol_H-M 'P 21/n'
_cod_database_code 7062517
_shelx_shelxl_version_number 2018/3
_shelx_space_group_comment
;
The symmetry employed for this shelxl refinement is uniquely defined
by the following loop, which should always be used as a source of
symmetry information in preference to the above space-group names.
They are only intended as comments.
;
_shelx_estimated_absorpt_t_min 0.988
_shelx_estimated_absorpt_t_max 0.991

loop_
_space_group_symop_operation_xyz
'x, y, z'
'-x+1/2, y+1/2, -z+1/2'
'-x, -y, -z'
'x-1/2, -y-1/2, z-1/2'

loop_
_atom_site_label
_atom_site_type_symbol
_atom_site_fract_x
_atom_site_fract_y
_atom_site_fract_z
_atom_site_U_iso_or_equiv
_atom_site_adp_type
_atom_site_occupancy
_atom_site_site_symmetry_order
_atom_site_calc_flag
_atom_site_refinement_flags_posn
_atom_site_refinement_flags_adp
_atom_site_refinement_flags_occupancy
_atom_site_disorder_assembly
_atom_site_disorder_group
C1 C 0.6222(2) 0.45785(19) 0.59486(8) 0.0534(5) Uani 1 1 d . . . . .
C2 C 0.5593(2) 0.3288(2) 0.58260(9) 0.0620(6) Uani 1 1 d . . . . .
H2 H 0.586565 0.285429 0.549426 0.074 Uiso 1 1 calc R U . . .
C3 C 0.4665(2) 0.26687(19) 0.61437(9) 0.0558(5) Uani 1 1 d . . . . .
H3 H 0.444232 0.306180 0.649116 0.067 Uiso 1 1 calc R U . . .
C4 C 0.3962(2) 0.1412(2) 0.59891(9) 0.0631(6) Uani 1 1 d . . . . .
C5 C 0.3694(3) 0.1120(2) 0.54107(11) 0.0948(9) Uani 1 1 d . . . . .
H5 H 0.403569 0.168740 0.513138 0.114 Uiso 1 1 calc R U . . .
C6 C 0.2936(4) 0.0013(3) 0.52438(14) 0.1179(11) Uani 1 1 d . . . . .
H6 H 0.277181 -0.016787 0.485625 0.141 Uiso 1 1 calc R U . . .
C7 C 0.2424(4) -0.0823(3) 0.56554(17) 0.1178(12) Uani 1 1 d . . . . .
H7 H 0.189300 -0.156203 0.554686 0.141 Uiso 1 1 calc R U . . .
C8 C 0.2694(3) -0.0570(2) 0.62259(13) 0.0905(8) Uani 1 1 d . . . . .
H8 H 0.235652 -0.115726 0.649861 0.109 Uiso 1 1 calc R U . . .
C9 C 0.3455(2) 0.05354(19) 0.64080(10) 0.0648(6) Uani 1 1 d . . . . .
C10 C 0.3734(2) 0.07349(19) 0.70294(10) 0.0583(6) Uani 1 1 d . . . . .
C11 C 0.2682(3) 0.0538(3) 0.74205(14) 0.0875(8) Uani 1 1 d . . . . .
H11 H 0.180003 0.028338 0.728823 0.105 Uiso 1 1 calc R U . . .
C12 C 0.2931(3) 0.0714(3) 0.79996(14) 0.1010(10) Uani 1 1 d . . . . .
H12 H 0.221388 0.058117 0.825388 0.121 Uiso 1 1 calc R U . . .
C13 C 0.4215(3) 0.1080(2) 0.82051(11) 0.0846(8) Uani 1 1 d . . . . .
H13 H 0.436809 0.122145 0.859620 0.102 Uiso 1 1 calc R U . . .
C14 C 0.5274(3) 0.1238(2) 0.78328(10) 0.0664(6) Uani 1 1 d . . . . .
H14 H 0.615915 0.146453 0.797196 0.080 Uiso 1 1 calc R U . . .
C15 C 0.5038(2) 0.10627(18) 0.72485(9) 0.0572(5) Uani 1 1 d . . . . .
H15 H 0.577061 0.116757 0.699958 0.069 Uiso 1 1 calc R U . . .
C16 C 0.6046(2) 0.52523(18) 0.65093(8) 0.0501(5) Uani 1 1 d . . . . .
C17 C 0.5577(2) 0.65974(19) 0.65248(9) 0.0586(5) Uani 1 1 d . . . . .
H17 H 0.536541 0.704119 0.618269 0.070 Uiso 1 1 calc R U . . .
C18 C 0.5432(2) 0.72454(19) 0.70328(9) 0.0596(6) Uani 1 1 d . . . . .
H18 H 0.511948 0.812500 0.703169 0.072 Uiso 1 1 calc R U . . .
C19 C 0.57431(19) 0.66170(18) 0.75573(8) 0.0504(5) Uani 1 1 d . . . . .
C20 C 0.5551(2) 0.7259(2) 0.80953(9) 0.0619(6) Uani 1 1 d . . . . .
H20 H 0.523269 0.813582 0.810615 0.074 Uiso 1 1 calc R U . . .
C21 C 0.5831(2) 0.6593(2) 0.85902(9) 0.0682(6) Uani 1 1 d . . . . .
C22 C 0.6326(3) 0.5279(2) 0.85827(9) 0.0755(7) Uani 1 1 d . . . . .
H22 H 0.652660 0.483887 0.892669 0.091 Uiso 1 1 calc R U . . .
C23 C 0.6513(2) 0.4647(2) 0.80799(9) 0.0657(6) Uani 1 1 d . . . . .
H23 H 0.684455 0.377389 0.808208 0.079 Uiso 1 1 calc R U . . .
C24 C 0.62188(19) 0.52805(18) 0.75525(8) 0.0483(5) Uani 1 1 d . . . . .
C25 C 0.63528(19) 0.46296(18) 0.70173(8) 0.0513(5) Uani 1 1 d . . . . .
H25 H 0.666021 0.374855 0.701220 0.062 Uiso 1 1 calc R U . . .
C26 C 0.4841(3) 0.8215(3) 0.92006(12) 0.1089(10) Uani 1 1 d . . . . .
H26A H 0.527841 0.897033 0.902679 0.163 Uiso 1 1 calc R U . . .
H26B H 0.472561 0.838626 0.960200 0.163 Uiso 1 1 calc R U . . .
H26C H 0.394659 0.806533 0.901840 0.163 Uiso 1 1 calc R U . . .
C27 C 0.6977(2) 0.5188(2) 0.55397(8) 0.0594(6) Uani 1 1 d . . . . .
C28 C 0.7760(3) 0.6381(2) 0.56445(8) 0.0664(6) Uani 1 1 d . . . . .
C29 C 0.7110(3) 0.4660(2) 0.49719(10) 0.0720(7) Uani 1 1 d . . . . .
N1 N 0.8422(3) 0.7313(2) 0.57092(9) 0.0965(7) Uani 1 1 d . . . . .
N2 N 0.7223(3) 0.4274(2) 0.45161(10) 0.1018(8) Uani 1 1 d . . . . .
O1 O 0.5667(2) 0.70907(18) 0.91350(7) 0.0995(6) Uani 1 1 d . . . . .

loop_
_atom_site_aniso_label
_atom_site_aniso_U_11
_atom_site_aniso_U_22
_atom_site_aniso_U_33
_atom_site_aniso_U_23
_atom_site_aniso_U_13
_atom_site_aniso_U_12
C1 0.0619(13) 0.0488(11) 0.0496(12) 0.0020(9) 0.0004(10) 0.0027(10)
C2 0.0813(16) 0.0482(11) 0.0566(12) -0.0043(10) 0.0052(11) -0.0013(11)
C3 0.0628(14) 0.0469(11) 0.0574(12) 0.0007(9) -0.0066(10) 0.0038(10)
C4 0.0682(15) 0.0499(12) 0.0705(14) -0.0025(10) -0.0126(11) -0.0002(11)
C5 0.126(2) 0.0693(16) 0.0874(19) -0.0040(13) -0.0278(17) -0.0131(16)
C6 0.159(3) 0.085(2) 0.107(2) -0.0177(18) -0.051(2) -0.015(2)
C7 0.131(3) 0.0655(17) 0.154(3) -0.0108(19) -0.055(2) -0.0200(18)
C8 0.0843(19) 0.0589(15) 0.127(2) 0.0087(14) -0.0237(16) -0.0152(13)
C9 0.0532(13) 0.0448(11) 0.0959(18) 0.0042(11) -0.0082(12) 0.0023(10)
C10 0.0481(14) 0.0453(11) 0.0818(16) 0.0140(10) 0.0068(12) 0.0068(10)
C11 0.0499(15) 0.0929(19) 0.120(2) 0.0257(17) 0.0121(16) 0.0054(13)
C12 0.079(2) 0.122(2) 0.104(2) 0.0360(19) 0.0398(18) 0.0250(18)
C13 0.091(2) 0.0864(18) 0.0778(17) 0.0170(13) 0.0176(16) 0.0249(16)
C14 0.0686(16) 0.0598(13) 0.0710(16) 0.0114(11) 0.0034(13) 0.0076(11)
C15 0.0494(13) 0.0500(11) 0.0724(15) 0.0092(10) 0.0088(11) 0.0041(10)
C16 0.0506(12) 0.0492(11) 0.0506(12) 0.0032(9) 0.0031(9) -0.0043(9)
C17 0.0685(14) 0.0474(11) 0.0599(13) 0.0050(10) 0.0008(10) 0.0003(10)
C18 0.0678(14) 0.0390(10) 0.0720(15) 0.0027(10) 0.0037(11) 0.0044(10)
C19 0.0481(12) 0.0445(10) 0.0586(12) 0.0015(9) 0.0038(9) -0.0037(9)
C20 0.0676(15) 0.0527(12) 0.0657(14) -0.0090(11) 0.0067(11) -0.0014(11)
C21 0.0798(16) 0.0714(15) 0.0536(14) -0.0115(12) 0.0052(11) -0.0032(13)
C22 0.1002(19) 0.0706(15) 0.0555(14) 0.0017(11) -0.0021(12) 0.0072(14)
C23 0.0785(16) 0.0540(12) 0.0642(14) 0.0046(11) -0.0033(11) 0.0056(11)
C24 0.0456(11) 0.0461(10) 0.0533(12) 0.0020(9) 0.0025(9) -0.0036(9)
C25 0.0522(12) 0.0424(10) 0.0594(13) 0.0017(9) 0.0022(9) -0.0014(9)
C26 0.121(2) 0.110(2) 0.097(2) -0.0297(17) 0.0144(18) 0.011(2)
C27 0.0777(15) 0.0527(12) 0.0480(12) 0.0005(10) 0.0050(11) -0.0045(11)
C28 0.0872(17) 0.0634(14) 0.0489(13) 0.0049(10) 0.0107(11) -0.0088(13)
C29 0.0974(19) 0.0601(13) 0.0590(15) 0.0012(11) 0.0102(13) -0.0062(12)
N1 0.127(2) 0.0854(15) 0.0778(14) -0.0013(12) 0.0135(13) -0.0374(15)
N2 0.153(2) 0.0915(16) 0.0616(14) -0.0080(12) 0.0180(14) -0.0113(15)
O1 0.1375(17) 0.0949(13) 0.0662(11) -0.0173(9) 0.0030(10) 0.0167(12)

loop_
_atom_type_symbol
_atom_type_description
_atom_type_scat_dispersion_real
_atom_type_scat_dispersion_imag
_atom_type_scat_source
C C 0.0033 0.0016 'International Tables Vol C Tables 4.2.6.8 and 6.1.1.4'
H H 0.0000 0.0000 'International Tables Vol C Tables 4.2.6.8 and 6.1.1.4'
N N 0.0061 0.0033 'International Tables Vol C Tables 4.2.6.8 and 6.1.1.4'
O O 0.0106 0.0060 'International Tables Vol C Tables 4.2.6.8 and 6.1.1.4'

loop_
_geom_angle_atom_site_label_1
_geom_angle_atom_site_label_2
_geom_angle_atom_site_label_3
_geom_angle
_geom_angle_site_symmetry_1
_geom_angle_site_symmetry_3
_geom_angle_publ_flag
C27 C1 C2 119.30(18) . . ?
C27 C1 C16 119.30(17) . . ?
C2 C1 C16 121.39(18) . . ?
C3 C2 C1 126.03(19) . . ?
C3 C2 H2 117.0 . . ?
C1 C2 H2 117.0 . . ?
C2 C3 C4 125.1(2) . . ?
C2 C3 H3 117.5 . . ?
C4 C3 H3 117.5 . . ?
C5 C4 C9 118.7(2) . . ?
C5 C4 C3 119.2(2) . . ?
C9 C4 C3 121.94(19) . . ?
C6 C5 C4 121.6(3) . . ?
C6 C5 H5 119.2 . . ?
C4 C5 H5 119.2 . . ?
C7 C6 C5 119.3(3) . . ?
C7 C6 H6 120.3 . . ?
C5 C6 H6 120.3 . . ?
C8 C7 C6 120.2(3) . . ?
C8 C7 H7 119.9 . . ?
C6 C7 H7 119.9 . . ?
C7 C8 C9 121.9(3) . . ?
C7 C8 H8 119.1 . . ?
C9 C8 H8 119.1 . . ?
C8 C9 C4 118.3(2) . . ?
C8 C9 C10 119.2(2) . . ?
C4 C9 C10 122.47(19) . . ?
C15 C10 C11 117.3(2) . . ?
C15 C10 C9 122.2(2) . . ?
C11 C10 C9 120.4(2) . . ?
C12 C11 C10 120.9(3) . . ?
C12 C11 H11 119.5 . . ?
C10 C11 H11 119.5 . . ?
C13 C12 C11 120.7(3) . . ?
C13 C12 H12 119.6 . . ?
C11 C12 H12 119.6 . . ?
C12 C13 C14 119.5(3) . . ?
C12 C13 H13 120.2 . . ?
C14 C13 H13 120.2 . . ?
C13 C14 C15 120.3(2) . . ?
C13 C14 H14 119.9 . . ?
C15 C14 H14 119.9 . . ?
C10 C15 C14 121.1(2) . . ?
C10 C15 H15 119.4 . . ?
C14 C15 H15 119.4 . . ?
C25 C16 C17 118.22(17) . . ?
C25 C16 C1 121.97(17) . . ?
C17 C16 C1 119.79(16) . . ?
C18 C17 C16 120.93(18) . . ?
C18 C17 H17 119.5 . . ?
C16 C17 H17 119.5 . . ?
C17 C18 C19 121.41(18) . . ?
C17 C18 H18 119.3 . . ?
C19 C18 H18 119.3 . . ?
C18 C19 C24 118.68(17) . . ?
C18 C19 C20 122.40(18) . . ?
C24 C19 C20 118.88(17) . . ?
C21 C20 C19 120.04(19) . . ?
C21 C20 H20 120.0 . . ?
C19 C20 H20 120.0 . . ?
C20 C21 O1 125.7(2) . . ?
C20 C21 C22 120.82(19) . . ?
O1 C21 C22 113.5(2) . . ?
C23 C22 C21 120.4(2) . . ?
C23 C22 H22 119.8 . . ?
C21 C22 H22 119.8 . . ?
C22 C23 C24 121.3(2) . . ?
C22 C23 H23 119.3 . . ?
C24 C23 H23 119.3 . . ?
C23 C24 C19 118.54(17) . . ?
C23 C24 C25 122.81(17) . . ?
C19 C24 C25 118.65(16) . . ?
C16 C25 C24 122.12(17) . . ?
C16 C25 H25 118.9 . . ?
C24 C25 H25 118.9 . . ?
O1 C26 H26A 109.5 . . ?
O1 C26 H26B 109.5 . . ?
H26A C26 H26B 109.5 . . ?
O1 C26 H26C 109.5 . . ?
H26A C26 H26C 109.5 . . ?
H26B C26 H26C 109.5 . . ?
C1 C27 C28 122.98(18) . . ?
C1 C27 C29 122.99(19) . . ?
C28 C27 C29 113.96(18) . . ?
N1 C28 C27 176.9(3) . . ?
N2 C29 C27 178.2(2) . . ?
C21 O1 C26 118.3(2) . . ?

loop_
_geom_bond_atom_site_label_1
_geom_bond_atom_site_label_2
_geom_bond_distance
_geom_bond_site_symmetry_2
_geom_bond_publ_flag
C1 C27 1.357(3) . ?
C1 C2 1.451(3) . ?
C1 C16 1.484(3) . ?
C2 C3 1.328(3) . ?
C2 H2 0.9300 . ?
C3 C4 1.467(3) . ?
C3 H3 0.9300 . ?
C4 C5 1.396(3) . ?
C4 C9 1.409(3) . ?
C5 C6 1.377(4) . ?
C5 H5 0.9300 . ?
C6 C7 1.373(4) . ?
C6 H6 0.9300 . ?
C7 C8 1.371(4) . ?
C7 H7 0.9300 . ?
C8 C9 1.386(3) . ?
C8 H8 0.9300 . ?
C9 C10 1.479(3) . ?
C10 C15 1.380(3) . ?
C10 C11 1.393(3) . ?
C11 C12 1.375(4) . ?
C11 H11 0.9300 . ?
C12 C13 1.362(4) . ?
C12 H12 0.9300 . ?
C13 C14 1.364(3) . ?
C13 H13 0.9300 . ?
C14 C15 1.385(3) . ?
C14 H14 0.9300 . ?
C15 H15 0.9300 . ?
C16 C25 1.363(2) . ?
C16 C17 1.420(3) . ?
C17 C18 1.360(3) . ?
C17 H17 0.9300 . ?
C18 C19 1.399(3) . ?
C18 H18 0.9300 . ?
C19 C24 1.414(3) . ?
C19 C20 1.425(3) . ?
C20 C21 1.352(3) . ?
C20 H20 0.9300 . ?
C21 O1 1.376(2) . ?
C21 C22 1.399(3) . ?
C22 C23 1.348(3) . ?
C22 H22 0.9300 . ?
C23 C24 1.405(3) . ?
C23 H23 0.9300 . ?
C24 C25 1.416(2) . ?
C25 H25 0.9300 . ?
C26 O1 1.388(3) . ?
C26 H26A 0.9600 . ?
C26 H26B 0.9600 . ?
C26 H26C 0.9600 . ?
C27 C28 1.429(3) . ?
C27 C29 1.434(3) . ?
C28 N1 1.137(3) . ?
C29 N2 1.138(3) . ?

loop_
_geom_hbond_atom_site_label_D
_geom_hbond_atom_site_label_H
_geom_hbond_atom_site_label_A
_geom_hbond_distance_DH
_geom_hbond_distance_HA
_geom_hbond_distance_DA
_geom_hbond_angle_DHA
_geom_hbond_site_symmetry_A
_geom_hbond_publ_flag
C22 H22 N1 0.93 2.67 3.401(3) 136.4 2_646 yes

loop_
_geom_torsion_atom_site_label_1
_geom_torsion_atom_site_label_2
_geom_torsion_atom_site_label_3
_geom_torsion_atom_site_label_4
_geom_torsion
_geom_torsion_site_symmetry_1
_geom_torsion_site_symmetry_2
_geom_torsion_site_symmetry_3
_geom_torsion_site_symmetry_4
_geom_torsion_publ_flag
C27 C1 C2 C3 -169.1(2) . . . . ?
C16 C1 C2 C3 10.2(3) . . . . ?
C1 C2 C3 C4 175.02(19) . . . . ?
C2 C3 C4 C5 -31.1(3) . . . . ?
C2 C3 C4 C9 153.7(2) . . . . ?
C9 C4 C5 C6 0.9(4) . . . . ?
C3 C4 C5 C6 -174.5(3) . . . . ?
C4 C5 C6 C7 0.3(5) . . . . ?
C5 C6 C7 C8 -1.5(5) . . . . ?
C6 C7 C8 C9 1.4(5) . . . . ?
C7 C8 C9 C4 -0.2(4) . . . . ?
C7 C8 C9 C10 -178.7(2) . . . . ?
C5 C4 C9 C8 -0.9(3) . . . . ?
C3 C4 C9 C8 174.3(2) . . . . ?
C5 C4 C9 C10 177.6(2) . . . . ?
C3 C4 C9 C10 -7.2(3) . . . . ?
C8 C9 C10 C15 133.6(2) . . . . ?
C4 C9 C10 C15 -44.9(3) . . . . ?
C8 C9 C10 C11 -43.6(3) . . . . ?
C4 C9 C10 C11 137.9(2) . . . . ?
C15 C10 C11 C12 2.4(3) . . . . ?
C9 C10 C11 C12 179.7(2) . . . . ?
C10 C11 C12 C13 -0.3(4) . . . . ?
C11 C12 C13 C14 -1.8(4) . . . . ?
C12 C13 C14 C15 1.7(3) . . . . ?
C11 C10 C15 C14 -2.4(3) . . . . ?
C9 C10 C15 C14 -179.69(18) . . . . ?
C13 C14 C15 C10 0.4(3) . . . . ?
C27 C1 C16 C25 -127.3(2) . . . . ?
C2 C1 C16 C25 53.3(3) . . . . ?
C27 C1 C16 C17 51.1(3) . . . . ?
C2 C1 C16 C17 -128.3(2) . . . . ?
C25 C16 C17 C18 -0.3(3) . . . . ?
C1 C16 C17 C18 -178.74(18) . . . . ?
C16 C17 C18 C19 0.2(3) . . . . ?
C17 C18 C19 C24 0.1(3) . . . . ?
C17 C18 C19 C20 -177.63(19) . . . . ?
C18 C19 C20 C21 178.1(2) . . . . ?
C24 C19 C20 C21 0.4(3) . . . . ?
C19 C20 C21 O1 -178.9(2) . . . . ?
C19 C20 C21 C22 0.8(3) . . . . ?
C20 C21 C22 C23 -1.0(4) . . . . ?
O1 C21 C22 C23 178.7(2) . . . . ?
C21 C22 C23 C24 -0.1(4) . . . . ?
C22 C23 C24 C19 1.3(3) . . . . ?
C22 C23 C24 C25 -177.5(2) . . . . ?
C18 C19 C24 C23 -179.20(18) . . . . ?
C20 C19 C24 C23 -1.4(3) . . . . ?
C18 C19 C24 C25 -0.4(3) . . . . ?
C20 C19 C24 C25 177.41(17) . . . . ?
C17 C16 C25 C24 -0.1(3) . . . . ?
C1 C16 C25 C24 178.39(18) . . . . ?
C23 C24 C25 C16 179.14(19) . . . . ?
C19 C24 C25 C16 0.4(3) . . . . ?
C2 C1 C27 C28 -172.7(2) . . . . ?
C16 C1 C27 C28 7.9(3) . . . . ?
C2 C1 C27 C29 4.3(3) . . . . ?
C16 C1 C27 C29 -175.02(19) . . . . ?
C20 C21 O1 C26 17.1(4) . . . . ?
C22 C21 O1 C26 -162.5(2) . . . . ?
